data_7114989
loop_
_publ_author_name
'Brandys, Marie-Claude'
'Puddephatt, Richard J.'

_publ_section_title
;
 Polymers and rings in gold(i) diphosphine complexes: linking gold rings
 through aurophilic interactions
;
_journal_issue 14
_journal_name_full 'Chemical Communications'
_journal_page_first 1280
_journal_paper_doi 10.1039/b103020p
_journal_year 2001
_chemical_formula_sum 'C62 H60 Au4 N4 P4'
_chemical_formula_weight 1772.89
_chemical_name_common complex5
_chemical_name_systematic
; 
? 
;
_space_group_IT_number 14
_symmetry_space_group_name_Hall '-P 2ybc'
_symmetry_space_group_name_H-M 'P 1 21/c 1'
_atom_sites_solution_hydrogens geom
_atom_sites_solution_primary direct
_atom_sites_solution_secondary difmap
_audit_creation_method SHELXL-97
_cell_angle_alpha 90.00
_cell_angle_beta 97.46(2)
_cell_angle_gamma 90.00
_cell_formula_units_Z 5
_cell_length_a 13.7149(3)
_cell_length_b 25.0560(11)
_cell_length_c 19.4449(8)
_cell_measurement_temperature 296(2)
_cell_volume 6625.5(5)
_computing_structure_refinement 'SHELXL-97 (Sheldrick, 1997)'
_computing_structure_solution 'SHELXS-97 (Sheldrick, 1990)'
_diffrn_ambient_temperature 296(2)
_diffrn_measured_fraction_theta_full 0.860
_diffrn_measured_fraction_theta_max 0.860
_diffrn_radiation_monochromator graphite
_diffrn_radiation_source 'fine-focus sealed tube'
_diffrn_radiation_type MoK\a
_diffrn_radiation_wavelength 0.71073
_diffrn_reflns_av_R_equivalents 0.0480
_diffrn_reflns_av_sigmaI/netI 0.0850
_diffrn_reflns_limit_h_max 17
_diffrn_reflns_limit_h_min -17
_diffrn_reflns_limit_k_max 32
_diffrn_reflns_limit_k_min -29
_diffrn_reflns_limit_l_max 24
_diffrn_reflns_limit_l_min -24
_diffrn_reflns_number 21545
_diffrn_reflns_theta_full 27.61
_diffrn_reflns_theta_max 27.61
_diffrn_reflns_theta_min 2.56
_exptl_absorpt_coefficient_mu 11.204
_exptl_absorpt_correction_T_max 0.1826
_exptl_absorpt_correction_T_min 0.1661
_exptl_crystal_density_diffrn 2.222
_exptl_crystal_density_method 'not measured'
_exptl_crystal_F_000 4180
_exptl_crystal_size_max 0.25
_exptl_crystal_size_mid 0.25
_exptl_crystal_size_min 0.23
_refine_diff_density_max 3.843
_refine_diff_density_min -1.136
_refine_diff_density_rms 0.196
_refine_ls_extinction_method none
_refine_ls_goodness_of_fit_ref 1.022
_refine_ls_hydrogen_treatment mixed
_refine_ls_matrix_type full
_refine_ls_number_parameters 571
_refine_ls_number_reflns 13231
_refine_ls_number_restraints 0
_refine_ls_restrained_S_all 1.022
_refine_ls_R_factor_all 0.1083
_refine_ls_R_factor_gt 0.0561
_refine_ls_shift/su_max 0.533
_refine_ls_shift/su_mean 0.047
_refine_ls_structure_factor_coef Fsqd
_refine_ls_weighting_details 'calc w=1/[\s^2^(Fo^2^)+(0.1032P)^2^+0.0000P] where P=(Fo^2^+2Fc^2^)/3'
_refine_ls_weighting_scheme calc
_refine_ls_wR_factor_gt 0.1633
_refine_ls_wR_factor_ref 0.1886
_reflns_number_gt 7821
_reflns_number_total 13231
_reflns_threshold_expression >2sigma(I)
_cod_data_source_file b103020p.txt
_cod_data_source_block 00049mc
_cod_original_cell_volume 6625.5(4)
_cod_database_code 7114989

loop_
_symmetry_equiv_pos_as_xyz
'x, y, z'
'-x, y+1/2, -z+1/2'
'-x, -y, -z'
'x, -y-1/2, z-1/2'

loop_
_atom_site_label
_atom_site_type_symbol
_atom_site_fract_x
_atom_site_fract_y
_atom_site_fract_z
_atom_site_U_iso_or_equiv
_atom_site_adp_type
_atom_site_occupancy
_atom_site_symmetry_multiplicity
_atom_site_calc_flag
_atom_site_refinement_flags
Au1 Au 0.33892(3) 0.64263(2) 0.11243(2) 0.04363(15) Uani 1 1 d .
Au2 Au 0.33602(3) 0.87471(2) 0.18968(2) 0.04889(16) Uani 1 1 d .
Au3 Au -0.16501(4) 0.67595(3) -0.10467(3) 0.0796(2) Uani 1 1 d .
Au4 Au 0.31626(4) 0.75972(3) 0.13566(4) 0.0807(2) Uani 1 1 d .
P1 P 0.5054(2) 0.87000(14) 0.20701(15) 0.0458(7) Uani 1 1 d .
P2 P 0.17030(19) 0.63350(14) 0.09698(15) 0.0456(8) Uani 1 1 d .
P3 P 0.50726(19) 0.64526(13) 0.11436(14) 0.0428(7) Uani 1 1 d .
P4 P 0.1685(2) 0.88349(15) 0.18550(17) 0.0545(8) Uani 1 1 d .
N1 N -0.1312(10) 0.6620(9) -0.2575(8) 0.125(7) Uani 1 1 d .
N2 N -0.1968(10) 0.6880(8) 0.0508(9) 0.121(6) Uani 1 1 d .
N3 N 0.3360(13) 0.7522(8) 0.2896(11) 0.119(7) Uani 1 1 d .
N4 N 0.2890(17) 0.7671(9) -0.0209(12) 0.160(9) Uani 1 1 d .
C1 C 0.1197(7) 0.6614(5) 0.0150(5) 0.045(3) Uani 1 1 d .
H1A H 0.0497 0.6540 0.0070 0.054 Uiso 1 1 calc R
H1B H 0.1281 0.6999 0.0166 0.054 Uiso 1 1 calc R
C2 C 0.1685(9) 0.6389(6) -0.0460(6) 0.057(3) Uani 1 1 d .
H2A H 0.2385 0.6462 -0.0375 0.068 Uiso 1 1 calc R
H2B H 0.1602 0.6005 -0.0471 0.068 Uiso 1 1 calc R
C3 C 0.1290(8) 0.6611(5) -0.1162(6) 0.053(3) Uani 1 1 d .
H3A H 0.0582 0.6566 -0.1236 0.064 Uiso 1 1 calc R
H3B H 0.1430 0.6990 -0.1171 0.064 Uiso 1 1 calc R
C4 C 0.1724(9) 0.8655(6) 0.3262(6) 0.057(3) Uani 1 1 d .
H4A H 0.2423 0.8578 0.3308 0.069 Uiso 1 1 calc R
H4B H 0.1646 0.9038 0.3299 0.069 Uiso 1 1 calc R
C5 C 0.1241(9) 0.8470(7) 0.2544(6) 0.071(4) Uani 1 1 d .
H5A H 0.0534 0.8515 0.2514 0.085 Uiso 1 1 calc R
H5B H 0.1373 0.8093 0.2490 0.085 Uiso 1 1 calc R
C6 C 0.5406(8) 0.6854(5) 0.0421(5) 0.053(3) Uani 1 1 d .
H6A H 0.5169 0.7216 0.0457 0.064 Uiso 1 1 calc R
H6B H 0.6116 0.6866 0.0440 0.064 Uiso 1 1 calc R
C7 C 0.4947(8) 0.6606(6) -0.0276(6) 0.054(3) Uani 1 1 d .
H7A H 0.5053 0.6223 -0.0258 0.065 Uiso 1 1 calc R
H7B H 0.4243 0.6668 -0.0335 0.065 Uiso 1 1 calc R
C8 C 0.5375(8) 0.6832(5) -0.0900(5) 0.049(3) Uani 1 1 d .
H8A H 0.5180 0.7203 -0.0962 0.059 Uiso 1 1 calc R
H8B H 0.6087 0.6820 -0.0811 0.059 Uiso 1 1 calc R
C9 C 0.5043(9) 0.8464(5) 0.3458(6) 0.054(3) Uani 1 1 d .
H9A H 0.5189 0.8839 0.3543 0.065 Uiso 1 1 calc R
H9B H 0.4333 0.8431 0.3363 0.065 Uiso 1 1 calc R
C10 C 0.5480(8) 0.8298(5) 0.2805(5) 0.048(3) Uani 1 1 d .
H10A H 0.5311 0.7929 0.2700 0.058 Uiso 1 1 calc R
H10B H 0.6191 0.8323 0.2895 0.058 Uiso 1 1 calc R
C50 C 0.3275(11) 0.7559(7) 0.2313(12) 0.088(6) Uani 1 1 d .
C51 C 0.3013(16) 0.7649(9) 0.0355(11) 0.104(7) Uani 1 1 d .
C52 C -0.1835(10) 0.6826(7) -0.0044(11) 0.085(5) Uani 1 1 d .
C53 C -0.1459(10) 0.6663(8) -0.2009(11) 0.094(6) Uani 1 1 d .
C111 C 0.5606(7) 0.9314(4) 0.2226(5) 0.063(4) Uani 1 1 d G
C112 C 0.6598(7) 0.9358(5) 0.2480(6) 0.106(6) Uani 1 1 d G
H112 H 0.6976 0.9053 0.2575 0.127 Uiso 1 1 calc R
C113 C 0.7026(7) 0.9859(7) 0.2590(7) 0.172(13) Uani 1 1 d G
H113 H 0.7690 0.9889 0.2759 0.206 Uiso 1 1 calc R
C114 C 0.6461(12) 1.0316(5) 0.2446(7) 0.138(10) Uani 1 1 d G
H114 H 0.6747 1.0651 0.2520 0.165 Uiso 1 1 calc R
C115 C 0.5469(12) 1.0272(4) 0.2193(8) 0.154(10) Uani 1 1 d G
H115 H 0.5091 1.0578 0.2098 0.185 Uiso 1 1 calc R
C116 C 0.5042(7) 0.9771(5) 0.2083(7) 0.110(7) Uani 1 1 d G
H116 H 0.4378 0.9742 0.1914 0.132 Uiso 1 1 calc R
C117 C 0.5589(5) 0.8459(4) 0.1352(3) 0.048(3) Uani 1 1 d G
C118 C 0.6539(5) 0.8254(4) 0.1442(4) 0.080(5) Uani 1 1 d G
H118 H 0.6892 0.8237 0.1884 0.095 Uiso 1 1 calc R
C119 C 0.6962(5) 0.8073(5) 0.0873(5) 0.099(6) Uani 1 1 d G
H119 H 0.7597 0.7936 0.0934 0.118 Uiso 1 1 calc R
C120 C 0.6435(7) 0.8097(5) 0.0213(4) 0.090(5) Uani 1 1 d G
H120 H 0.6718 0.7977 -0.0167 0.108 Uiso 1 1 calc R
C121 C 0.5485(7) 0.8302(5) 0.0123(3) 0.097(6) Uani 1 1 d G
H121 H 0.5132 0.8319 -0.0319 0.116 Uiso 1 1 calc R
C122 C 0.5062(5) 0.8483(4) 0.0692(4) 0.067(4) Uani 1 1 d G
H122 H 0.4427 0.8620 0.0631 0.081 Uiso 1 1 calc R
C211 C 0.1098(5) 0.6630(3) 0.1640(4) 0.049(3) Uani 1 1 d G
C212 C 0.1543(5) 0.6614(4) 0.2324(4) 0.056(3) Uani 1 1 d G
H212 H 0.2149 0.6448 0.2434 0.067 Uiso 1 1 calc R
C213 C 0.1081(6) 0.6847(4) 0.2845(3) 0.081(5) Uani 1 1 d G
H213 H 0.1378 0.6836 0.3303 0.097 Uiso 1 1 calc R
C214 C 0.0174(6) 0.7095(4) 0.2682(4) 0.080(5) Uani 1 1 d G
H214 H -0.0135 0.7251 0.3030 0.096 Uiso 1 1 calc R
C215 C -0.0271(5) 0.7111(5) 0.1998(5) 0.099(6) Uani 1 1 d G
H215 H -0.0877 0.7278 0.1888 0.119 Uiso 1 1 calc R
C216 C 0.0191(6) 0.6879(4) 0.1477(3) 0.090(6) Uani 1 1 d G
H216 H -0.0106 0.6889 0.1019 0.108 Uiso 1 1 calc R
C217 C 0.1305(6) 0.5661(3) 0.0930(5) 0.056(3) Uani 1 1 d G
C218 C 0.0386(6) 0.5521(4) 0.1101(5) 0.096(6) Uani 1 1 d G
H218 H -0.0023 0.5781 0.1249 0.116 Uiso 1 1 calc R
C219 C 0.0078(7) 0.4992(5) 0.1052(6) 0.098(6) Uani 1 1 d G
H219 H -0.0537 0.4899 0.1167 0.117 Uiso 1 1 calc R
C220 C 0.0690(9) 0.4603(3) 0.0832(7) 0.107(6) Uani 1 1 d G
H220 H 0.0484 0.4249 0.0799 0.128 Uiso 1 1 calc R
C221 C 0.1609(8) 0.4743(4) 0.0660(7) 0.112(6) Uani 1 1 d G
H221 H 0.2018 0.4482 0.0513 0.135 Uiso 1 1 calc R
C222 C 0.1917(5) 0.5271(4) 0.0709(5) 0.077(4) Uani 1 1 d G
H222 H 0.2532 0.5365 0.0594 0.092 Uiso 1 1 calc R
C311 C 0.5734(5) 0.6708(4) 0.1930(3) 0.051(3) Uani 1 1 d G
C312 C 0.5290(4) 0.6683(4) 0.2533(4) 0.063(4) Uani 1 1 d G
H312 H 0.4645 0.6563 0.2514 0.075 Uiso 1 1 calc R
C313 C 0.5810(6) 0.6837(4) 0.3163(3) 0.084(5) Uani 1 1 d G
H313 H 0.5513 0.6820 0.3566 0.101 Uiso 1 1 calc R
C314 C 0.6774(6) 0.7016(5) 0.3190(3) 0.081(5) Uani 1 1 d G
H314 H 0.7122 0.7119 0.3612 0.097 Uiso 1 1 calc R
C315 C 0.7217(5) 0.7041(5) 0.2588(4) 0.085(5) Uani 1 1 d G
H315 H 0.7862 0.7161 0.2606 0.102 Uiso 1 1 calc R
C316 C 0.6697(5) 0.6887(4) 0.1958(4) 0.078(5) Uani 1 1 d G
H316 H 0.6994 0.6904 0.1554 0.093 Uiso 1 1 calc R
C317 C 0.5577(6) 0.5817(3) 0.1049(5) 0.060(4) Uani 1 1 d G
C318 C 0.4954(6) 0.5377(4) 0.1006(7) 0.099(6) Uani 1 1 d G
H318 H 0.4287 0.5423 0.1031 0.119 Uiso 1 1 calc R
C319 C 0.5328(11) 0.4869(3) 0.0924(8) 0.155(11) Uani 1 1 d G
H319 H 0.4912 0.4574 0.0894 0.186 Uiso 1 1 calc R
C320 C 0.6326(11) 0.4800(4) 0.0885(7) 0.117(7) Uani 1 1 d G
H320 H 0.6576 0.4460 0.0831 0.141 Uiso 1 1 calc R
C321 C 0.6949(7) 0.5240(6) 0.0929(7) 0.156(11) Uani 1 1 d G
H321 H 0.7616 0.5194 0.0904 0.188 Uiso 1 1 calc R
C322 C 0.6574(6) 0.5748(5) 0.1011(7) 0.131(9) Uani 1 1 d G
H322 H 0.6991 0.6042 0.1040 0.158 Uiso 1 1 calc R
C411 C 0.1310(9) 0.9506(4) 0.1978(6) 0.069(4) Uani 1 1 d G
C412 C 0.0317(8) 0.9633(6) 0.1931(7) 0.128(8) Uani 1 1 d G
H412 H -0.0155 0.9371 0.1813 0.154 Uiso 1 1 calc R
C413 C 0.0031(10) 1.0152(7) 0.2060(8) 0.139(9) Uani 1 1 d G
H413 H -0.0634 1.0237 0.2028 0.167 Uiso 1 1 calc R
C414 C 0.0737(15) 1.0543(5) 0.2236(8) 0.189(15) Uani 1 1 d G
H414 H 0.0546 1.0890 0.2322 0.226 Uiso 1 1 calc R
C415 C 0.1730(13) 1.0416(5) 0.2283(9) 0.190(13) Uani 1 1 d G
H415 H 0.2203 1.0678 0.2401 0.228 Uiso 1 1 calc R
C416 C 0.2017(8) 0.9897(6) 0.2154(8) 0.136(8) Uani 1 1 d G
H416 H 0.2681 0.9812 0.2185 0.163 Uiso 1 1 calc R
C417 C 0.1003(7) 0.8610(5) 0.1058(4) 0.069(4) Uani 1 1 d G
C418 C 0.0217(9) 0.8258(6) 0.1037(5) 0.145(10) Uani 1 1 d G
H418 H 0.0019 0.8134 0.1448 0.174 Uiso 1 1 calc R
C419 C -0.0275(9) 0.8093(6) 0.0403(7) 0.138(9) Uani 1 1 d G
H419 H -0.0802 0.7858 0.0390 0.166 Uiso 1 1 calc R
C420 C 0.0020(10) 0.8279(7) -0.0211(5) 0.167(12) Uani 1 1 d G
H420 H -0.0310 0.8169 -0.0635 0.201 Uiso 1 1 calc R
C421 C 0.0806(11) 0.8631(8) -0.0190(4) 0.23(2) Uani 1 1 d G
H421 H 0.1004 0.8756 -0.0601 0.272 Uiso 1 1 calc R
C422 C 0.1298(8) 0.8797(6) 0.0444(6) 0.162(12) Uani 1 1 d G
H422 H 0.1825 0.9032 0.0457 0.194 Uiso 1 1 calc R

loop_
_atom_site_aniso_label
_atom_site_aniso_U_11
_atom_site_aniso_U_22
_atom_site_aniso_U_33
_atom_site_aniso_U_23
_atom_site_aniso_U_13
_atom_site_aniso_U_12
Au1 0.0403(2) 0.0467(3) 0.0446(3) -0.0024(2) 0.00791(17) -0.00262(19)
Au2 0.0501(3) 0.0509(4) 0.0464(3) 0.0003(2) 0.00881(19) -0.0004(2)
Au3 0.0493(3) 0.0790(5) 0.1099(5) 0.0100(4) 0.0084(3) 0.0023(3)
Au4 0.0830(4) 0.0450(4) 0.1179(6) -0.0113(3) 0.0280(3) -0.0084(3)
P1 0.0489(16) 0.051(2) 0.0379(16) -0.0035(13) 0.0070(12) -0.0027(14)
P2 0.0395(15) 0.054(2) 0.0440(17) 0.0010(14) 0.0085(12) -0.0013(13)
P3 0.0400(14) 0.052(2) 0.0371(16) -0.0044(13) 0.0091(11) -0.0033(13)
P4 0.0495(17) 0.067(3) 0.0469(19) -0.0017(16) 0.0075(13) 0.0039(15)
N1 0.065(8) 0.22(2) 0.091(12) 0.012(13) 0.005(8) 0.002(10)
N2 0.061(8) 0.18(2) 0.120(14) -0.023(13) 0.014(8) -0.020(9)
N3 0.120(13) 0.091(14) 0.143(17) 0.028(13) 0.007(12) -0.014(10)
N4 0.20(2) 0.14(2) 0.15(2) -0.025(17) 0.066(18) -0.029(15)
C1 0.044(6) 0.038(8) 0.051(7) -0.004(5) -0.001(5) -0.007(5)
C2 0.056(7) 0.061(10) 0.054(8) 0.008(6) 0.010(5) 0.009(6)
C3 0.053(6) 0.061(9) 0.043(7) 0.019(6) -0.006(5) 0.012(6)
C4 0.064(7) 0.074(11) 0.033(6) -0.012(6) 0.007(5) -0.013(6)
C5 0.054(7) 0.111(14) 0.046(8) 0.004(7) 0.001(5) -0.006(7)
C6 0.058(7) 0.062(10) 0.040(7) -0.012(6) 0.007(5) 0.005(6)
C7 0.062(7) 0.056(9) 0.045(7) -0.011(6) 0.009(5) -0.013(6)
C8 0.058(7) 0.051(9) 0.041(7) 0.004(6) 0.011(5) 0.001(6)
C9 0.063(7) 0.057(9) 0.041(7) -0.006(6) 0.007(5) 0.013(6)
C10 0.061(7) 0.038(8) 0.047(7) -0.007(5) 0.014(5) 0.004(6)
C50 0.062(9) 0.040(11) 0.16(2) 0.009(12) 0.008(11) -0.007(7)
C51 0.126(15) 0.102(17) 0.088(14) 0.004(12) 0.031(12) -0.030(12)
C52 0.043(7) 0.082(13) 0.132(16) -0.005(11) 0.023(9) 0.008(7)
C53 0.038(7) 0.118(16) 0.122(16) 0.014(13) -0.005(8) 0.009(8)
C111 0.073(8) 0.069(11) 0.048(8) 0.004(7) 0.008(6) -0.020(7)
C112 0.079(11) 0.087(15) 0.146(17) -0.010(12) -0.006(10) -0.029(10)
C113 0.124(18) 0.23(4) 0.16(2) -0.06(2) 0.024(15) -0.08(2)
C114 0.18(2) 0.14(2) 0.099(16) -0.041(15) 0.042(15) -0.092(19)
C115 0.145(18) 0.086(19) 0.22(3) 0.041(16) -0.024(17) -0.038(15)
C116 0.115(13) 0.030(11) 0.18(2) 0.008(10) -0.015(12) -0.019(10)
C117 0.070(7) 0.044(8) 0.032(6) -0.005(5) 0.014(5) -0.018(6)
C118 0.055(8) 0.124(15) 0.058(9) -0.010(9) 0.002(6) 0.006(8)
C119 0.081(10) 0.16(2) 0.058(10) -0.024(11) 0.022(8) -0.005(11)
C120 0.093(11) 0.090(14) 0.098(13) -0.030(10) 0.054(9) -0.013(10)
C121 0.121(13) 0.125(17) 0.046(9) -0.004(9) 0.012(8) -0.014(12)
C122 0.064(8) 0.093(12) 0.048(8) 0.009(7) 0.018(6) 0.005(7)
C211 0.055(7) 0.030(7) 0.065(8) 0.002(6) 0.020(5) -0.009(5)
C212 0.063(7) 0.046(9) 0.059(8) 0.000(6) 0.011(6) 0.013(6)
C213 0.088(10) 0.115(15) 0.042(8) -0.015(8) 0.024(7) -0.006(9)
C214 0.068(9) 0.108(14) 0.071(10) -0.019(9) 0.036(7) -0.009(9)
C215 0.057(8) 0.159(19) 0.085(12) 0.019(11) 0.021(8) 0.047(10)
C216 0.061(8) 0.149(18) 0.062(9) 0.002(10) 0.012(6) 0.037(9)
C217 0.048(6) 0.069(10) 0.049(7) 0.007(6) -0.006(5) -0.008(6)
C218 0.080(10) 0.098(15) 0.116(14) -0.019(11) 0.032(9) -0.036(10)
C219 0.092(11) 0.066(14) 0.133(16) 0.002(11) 0.007(10) -0.038(10)
C220 0.113(14) 0.053(13) 0.148(18) 0.027(11) -0.009(12) -0.032(11)
C221 0.087(12) 0.056(14) 0.19(2) -0.008(12) 0.003(11) 0.018(10)
C222 0.068(8) 0.053(11) 0.109(13) -0.004(9) 0.008(8) -0.006(8)
C311 0.053(7) 0.062(9) 0.038(7) -0.001(6) 0.004(5) -0.001(6)
C312 0.058(7) 0.079(11) 0.053(8) -0.002(7) 0.014(6) -0.012(7)
C313 0.102(11) 0.113(15) 0.039(8) -0.013(8) 0.014(7) -0.033(10)
C314 0.088(10) 0.100(14) 0.049(9) -0.002(8) -0.014(7) -0.018(9)
C315 0.060(8) 0.127(16) 0.068(10) -0.030(9) 0.009(7) -0.029(9)
C316 0.062(8) 0.116(15) 0.056(9) -0.012(8) 0.009(6) -0.027(8)
C317 0.060(7) 0.075(11) 0.048(7) -0.008(6) 0.019(5) 0.005(7)
C318 0.103(12) 0.027(10) 0.180(19) -0.001(10) 0.065(11) -0.009(9)
C319 0.18(2) 0.031(12) 0.28(3) 0.026(14) 0.12(2) 0.025(12)
C320 0.140(18) 0.080(17) 0.128(17) 0.013(12) 0.006(14) 0.051(14)
C321 0.084(13) 0.19(3) 0.19(3) -0.05(2) -0.009(13) 0.048(17)
C322 0.065(10) 0.066(14) 0.27(3) -0.034(14) 0.031(13) 0.022(9)
C411 0.100(10) 0.038(9) 0.075(10) 0.004(7) 0.031(8) 0.009(8)
C412 0.088(13) 0.13(2) 0.17(2) 0.011(15) 0.032(12) 0.048(13)
C413 0.139(19) 0.11(2) 0.16(2) 0.012(17) 0.009(16) 0.052(17)
C414 0.23(3) 0.21(4) 0.13(2) -0.02(2) 0.01(2) 0.13(3)
C415 0.29(4) 0.08(2) 0.22(3) 0.020(18) 0.09(3) 0.07(2)
C416 0.127(17) 0.078(17) 0.21(3) -0.013(15) 0.031(15) 0.026(14)
C417 0.057(7) 0.117(14) 0.035(7) -0.004(7) 0.012(5) 0.010(8)
C418 0.161(19) 0.21(3) 0.055(12) -0.022(14) -0.001(11) -0.078(19)
C419 0.134(16) 0.21(3) 0.062(12) -0.018(14) -0.010(11) -0.050(16)
C420 0.117(15) 0.33(4) 0.046(11) -0.068(16) -0.010(10) -0.044(19)
C421 0.138(19) 0.47(6) 0.061(14) -0.05(2) -0.014(12) -0.11(3)
C422 0.107(14) 0.30(4) 0.076(14) -0.038(17) 0.019(11) -0.091(18)

loop_
_atom_type_symbol
_atom_type_description
_atom_type_scat_dispersion_real
_atom_type_scat_dispersion_imag
_atom_type_scat_source
C C 0.0033 0.0016 'International Tables Vol C Tables 4.2.6.8 and 6.1.1.4'
H H 0.0000 0.0000 'International Tables Vol C Tables 4.2.6.8 and 6.1.1.4'
N N 0.0061 0.0033 'International Tables Vol C Tables 4.2.6.8 and 6.1.1.4'
P P 0.1023 0.0942 'International Tables Vol C Tables 4.2.6.8 and 6.1.1.4'
Au Au -2.0133 8.8022 'International Tables Vol C Tables 4.2.6.8 and 6.1.1.4'

loop_
_geom_angle_atom_site_label_1
_geom_angle_atom_site_label_2
_geom_angle_atom_site_label_3
_geom_angle
_geom_angle_site_symmetry_1
P2 Au1 P3 172.32(10) .
P2 Au1 Au4 89.71(9) .
P3 Au1 Au4 95.34(8) .
P4 Au2 P1 173.20(11) .
P4 Au2 Au4 91.97(10) .
P1 Au2 Au4 92.55(8) .
C53 Au3 C52 177.5(8) .
C50 Au4 C51 178.4(9) .
C50 Au4 Au1 96.0(5) .
C51 Au4 Au1 85.0(7) .
C50 Au4 Au2 73.3(5) .
C51 Au4 Au2 105.9(7) .
Au1 Au4 Au2 165.26(3) .
C111 P1 C117 103.1(5) .
C111 P1 C10 105.8(5) .
C117 P1 C10 108.3(5) .
C111 P1 Au2 113.0(4) .
C117 P1 Au2 114.6(3) .
C10 P1 Au2 111.4(4) .
C217 P2 C211 104.9(4) .
C217 P2 C1 104.5(5) .
C211 P2 C1 108.8(5) .
C217 P2 Au1 113.4(3) .
C211 P2 Au1 114.6(3) .
C1 P2 Au1 110.0(4) .
C317 P3 C311 104.5(5) .
C317 P3 C6 106.1(5) .
C311 P3 C6 108.0(5) .
C317 P3 Au1 112.3(3) .
C311 P3 Au1 114.8(3) .
C6 P3 Au1 110.6(4) .
C411 P4 C5 104.4(7) .
C411 P4 C417 106.5(6) .
C5 P4 C417 107.2(6) .
C411 P4 Au2 113.0(4) .
C5 P4 Au2 111.1(4) .
C417 P4 Au2 114.0(4) .
C2 C1 P2 112.6(8) .
C3 C2 C1 114.9(10) .
C4 C3 C2 112.6(10) 4_575
C3 C4 C5 112.3(10) 4_576
C4 C5 P4 112.1(10) .
C7 C6 P3 109.7(9) .
C8 C7 C6 113.1(10) .
C9 C8 C7 112.3(10) 4_575
C8 C9 C10 117.1(10) 4_576
C9 C10 P1 112.9(8) .
N3 C50 Au4 178(2) .
N4 C51 Au4 177(2) .
N2 C52 Au3 177.0(18) .
N1 C53 Au3 177.1(18) .
C112 C111 C116 120.0 .
C112 C111 P1 121.3(7) .
C116 C111 P1 118.6(7) .
C113 C112 C111 120.0 .
C114 C113 C112 120.0 .
C115 C114 C113 120.0 .
C114 C115 C116 120.0 .
C115 C116 C111 120.0 .
C118 C117 C122 120.0 .
C118 C117 P1 120.3(5) .
C122 C117 P1 119.7(5) .
C119 C118 C117 120.0 .
C120 C119 C118 120.0 .
C119 C120 C121 120.0 .
C122 C121 C120 120.0 .
C121 C122 C117 120.0 .
C212 C211 C216 120.0 .
C212 C211 P2 119.8(5) .
C216 C211 P2 120.2(5) .
C213 C212 C211 120.0 .
C212 C213 C214 120.0 .
C213 C214 C215 120.0 .
C216 C215 C214 120.0 .
C215 C216 C211 120.0 .
C218 C217 C222 120.0 .
C218 C217 P2 120.8(6) .
C222 C217 P2 119.2(6) .
C217 C218 C219 120.0 .
C220 C219 C218 120.0 .
C221 C220 C219 120.0 .
C220 C221 C222 120.0 .
C221 C222 C217 120.0 .
C312 C311 C316 120.0 .
C312 C311 P3 118.4(4) .
C316 C311 P3 121.4(4) .
C311 C312 C313 120.0 .
C314 C313 C312 120.0 .
C315 C314 C313 120.0 .
C316 C315 C314 120.0 .
C315 C316 C311 120.0 .
C318 C317 C322 120.0 .
C318 C317 P3 118.6(6) .
C322 C317 P3 121.4(6) .
C319 C318 C317 120.0 .
C318 C319 C320 120.0 .
C319 C320 C321 120.0 .
C322 C321 C320 120.0 .
C321 C322 C317 120.0 .
C412 C411 C416 120.0 .
C412 C411 P4 120.3(8) .
C416 C411 P4 119.6(8) .
C413 C412 C411 120.0 .
C414 C413 C412 120.0 .
C413 C414 C415 120.0 .
C414 C415 C416 120.0 .
C415 C416 C411 120.0 .
C418 C417 C422 120.0 .
C418 C417 P4 122.6(6) .
C422 C417 P4 117.4(6) .
C419 C418 C417 120.0 .
C418 C419 C420 120.0 .
C421 C420 C419 120.0 .
C420 C421 C422 120.0 .
C421 C422 C417 120.0 .

loop_
_geom_bond_atom_site_label_1
_geom_bond_atom_site_label_2
_geom_bond_distance
_geom_bond_site_symmetry_2
Au1 P2 2.304(3) .
Au1 P3 2.305(3) .
Au1 Au4 2.9906(8) .
Au2 P4 2.298(3) .
Au2 P1 2.307(3) .
Au2 Au4 3.0665(8) .
Au3 C53 1.94(2) .
Au3 C52 2.01(2) .
Au4 C50 1.85(2) .
Au4 C51 1.94(2) .
P1 C111 1.725(9) .
P1 C117 1.767(6) .
P1 C10 1.783(12) .
P2 C217 1.774(8) .
P2 C211 1.794(6) .
P2 C1 1.796(11) .
P3 C317 1.757(8) .
P3 C311 1.792(6) .
P3 C6 1.834(12) .
P4 C411 1.783(10) .
P4 C5 1.794(13) .
P4 C417 1.794(8) .
N1 C53 1.15(2) .
N2 C52 1.12(2) .
N3 C50 1.13(2) .
N4 C51 1.09(2) .
C1 C2 1.543(15) .
C2 C3 1.508(15) .
C3 C4 1.491(16) 4_575
C4 C3 1.491(16) 4_576
C4 C5 1.538(16) .
C6 C7 1.548(15) .
C7 C8 1.523(15) .
C8 C9 1.474(16) 4_575
C9 C8 1.474(16) 4_576
C9 C10 1.531(14) .
C111 C112 1.3900 .
C111 C116 1.3900 .
C112 C113 1.3900 .
C113 C114 1.3900 .
C114 C115 1.3900 .
C115 C116 1.3900 .
C117 C118 1.3900 .
C117 C122 1.3900 .
C118 C119 1.3900 .
C119 C120 1.3900 .
C120 C121 1.3900 .
C121 C122 1.3900 .
C211 C212 1.3900 .
C211 C216 1.3900 .
C212 C213 1.3900 .
C213 C214 1.3900 .
C214 C215 1.3900 .
C215 C216 1.3900 .
C217 C218 1.3900 .
C217 C222 1.3900 .
C218 C219 1.3900 .
C219 C220 1.3900 .
C220 C221 1.3900 .
C221 C222 1.3900 .
C311 C312 1.3900 .
C311 C316 1.3900 .
C312 C313 1.3900 .
C313 C314 1.3900 .
C314 C315 1.3900 .
C315 C316 1.3900 .
C317 C318 1.3900 .
C317 C322 1.3900 .
C318 C319 1.3900 .
C319 C320 1.3900 .
C320 C321 1.3900 .
C321 C322 1.3900 .
C411 C412 1.3900 .
C411 C416 1.3900 .
C412 C413 1.3900 .
C413 C414 1.3900 .
C414 C415 1.3900 .
C415 C416 1.3900 .
C417 C418 1.3900 .
C417 C422 1.3900 .
C418 C419 1.3900 .
C419 C420 1.3900 .
C420 C421 1.3900 .
C421 C422 1.3900 .
